data_4519378
loop_
_publ_author_name
'Louis-Goff, Thomas'
'Trinh, Huu Vinh'
'Chen, Eileen'
'Rheingold, Arnold L.'
'Ehm, Christian'
'Hyvl, Jakub'

_publ_section_title
;
 Stabilizing Effect of Pre-equilibria: A Trifluoromethyl Complex as a CF2
 Reservoir in Catalytic Olefin Difluorocarbenation
;
_journal_issue 6
_journal_name_full 'ACS Catalysis'
_journal_page_first 3719
_journal_page_last 3730
_journal_paper_doi 10.1021/acscatal.1c05959
_journal_volume 12
_journal_year 2022
_chemical_formula_moiety 'C19 H21 Bi F3 N'
_chemical_formula_sum 'C19 H21 Bi F3 N'
_chemical_formula_weight 529.35
_space_group_crystal_system monoclinic
_space_group_IT_number 14
_space_group_name_Hall '-P 2ybc'
_space_group_name_H-M_alt 'P 1 21/c 1'
_atom_sites_solution_hydrogens geom
_atom_sites_solution_primary dual
_audit_creation_date 2018-11-21
_audit_creation_method
;
Olex2 1.2-beta
(compiled 2018.05.29 svn.r3508 for OlexSys, GUI svn.r5506)
;
_cell_angle_alpha 90
_cell_angle_beta 91.483(3)
_cell_angle_gamma 90
_cell_formula_units_Z 4
_cell_length_a 12.9594(6)
_cell_length_b 9.2852(5)
_cell_length_c 14.7567(9)
_cell_measurement_reflns_used 2984
_cell_measurement_temperature 100
_cell_measurement_theta_max 26.896
_cell_measurement_theta_min 2.592
_cell_volume 1775.09(17)
_computing_cell_refinement 'SAINT V8.38A (?, 2016)'
_computing_data_collection 'APEX2 v2014.11-0 (Bruker, 2014)'
_computing_data_reduction 'SAINT V8.38A (?, 2016)'
_computing_molecular_graphics 'Olex2 (Dolomanov et al., 2009)'
_computing_publication_material 'Olex2 (Dolomanov et al., 2009)'
_computing_structure_refinement 'ShelXL (Sheldrick, 2015)'
_computing_structure_solution 'ShelXT (Sheldrick, 2015)'
_diffrn_ambient_temperature 100.0
_diffrn_detector 'Bruker APEX-II CCD'
_diffrn_detector_area_resol_mean 7.9
_diffrn_detector_type 'CCD Area Detector'
_diffrn_measured_fraction_theta_full 0.998
_diffrn_measured_fraction_theta_max 0.991
_diffrn_measurement_device 'Kappa Four-Circle Diffractometer'
_diffrn_measurement_device_type 'Bruker APEX-II CCD'
_diffrn_measurement_method '\f and \w scans'
_diffrn_radiation_monochromator graphite
_diffrn_radiation_probe x-ray
_diffrn_radiation_type MoK\a
_diffrn_radiation_wavelength 0.71073
_diffrn_reflns_av_R_equivalents 0.0445
_diffrn_reflns_av_unetI/netI 0.0521
_diffrn_reflns_Laue_measured_fraction_full 0.998
_diffrn_reflns_Laue_measured_fraction_max 0.991
_diffrn_reflns_limit_h_max 17
_diffrn_reflns_limit_h_min -17
_diffrn_reflns_limit_k_max 11
_diffrn_reflns_limit_k_min -12
_diffrn_reflns_limit_l_max 19
_diffrn_reflns_limit_l_min -15
_diffrn_reflns_number 13129
_diffrn_reflns_point_group_measured_fraction_full 0.998
_diffrn_reflns_point_group_measured_fraction_max 0.991
_diffrn_reflns_theta_full 25.242
_diffrn_reflns_theta_max 28.312
_diffrn_reflns_theta_min 2.699
_diffrn_source 'sealed tube'
_diffrn_source_type fine-focus
_diffrn_standards_number 0
_exptl_absorpt_coefficient_mu 9.961
_exptl_absorpt_correction_T_max 0.7457
_exptl_absorpt_correction_T_min 0.4478
_exptl_absorpt_correction_type multi-scan
_exptl_absorpt_process_details
'SADABS-2016/2 (Bruker,2016/2) was used for absorption correction. wR2(int) was 0.0991 before and 0.0420 after correction. The Ratio of minimum to maximum transmission is 0.6005. The \l/2 correction factor is Not present.'
_exptl_crystal_colour colourless
_exptl_crystal_colour_primary colourless
_exptl_crystal_density_diffrn 1.981
_exptl_crystal_description block
_exptl_crystal_F_000 1008
_exptl_crystal_size_max 0.34
_exptl_crystal_size_mid 0.32
_exptl_crystal_size_min 0.3
_refine_diff_density_max 1.048
_refine_diff_density_min -1.087
_refine_diff_density_rms 0.177
_refine_ls_extinction_method none
_refine_ls_goodness_of_fit_ref 0.997
_refine_ls_hydrogen_treatment constr
_refine_ls_matrix_type full
_refine_ls_number_parameters 208
_refine_ls_number_reflns 4390
_refine_ls_number_restraints 219
_refine_ls_restrained_S_all 0.978
_refine_ls_R_factor_all 0.0432
_refine_ls_R_factor_gt 0.0291
_refine_ls_shift/su_max 0.002
_refine_ls_shift/su_mean 0.000
_refine_ls_structure_factor_coef Fsqd
_refine_ls_weighting_details 'w=1/[\s^2^(Fo^2^)+(0.0112P)^2^+3.2330P] where P=(Fo^2^+2Fc^2^)/3'
_refine_ls_weighting_scheme calc
_refine_ls_wR_factor_gt 0.0519
_refine_ls_wR_factor_ref 0.0554
_reflns_Friedel_coverage 0.000
_reflns_number_gt 3581
_reflns_number_total 4390
_reflns_threshold_expression 'I > 2\s(I)'
_cod_data_source_file cs1c05959_si_004.cif
_cod_data_source_block hyvl03_0m_a
_cod_depositor_comments
;
The following automatic conversions were performed:

data item '_diffrn_radiation_probe' value 'X-ray' was changed to
'x-ray' in accordance with the
/home/data/users/saulius/crontab/automatic-downloads/current/ACS/lib/dictionaries/cif_core.dic
dictionary named 'cif_core.dic' version 2.4.2 last updated on
2011-04-26.

Automatic conversion script
Id: cif_fix_values 7556 2019-12-06 15:28:31Z antanas 
;
_cod_database_code 4519378
_shelx_shelxl_version_number 2016/6
_shelx_space_group_comment
;
The symmetry employed for this shelxl refinement is uniquely defined
by the following loop, which should always be used as a source of
symmetry information in preference to the above space-group names.
They are only intended as comments.
;
_shelx_estimated_absorpt_t_max 0.154
_shelx_estimated_absorpt_t_min 0.133
_olex2_refinement_description
;
1. Fixed Uiso
 At 1.2 times of:
  All C(H) groups, All C(H,H) groups
 At 1.5 times of:
  All C(H,H,H) groups
2. Uiso/Uaniso restraints and constraints
Uanis(C1) = Uanis(C6)
Uanis(C19) = Uanis(C14)
3. Rigid body (RIGU) restrains
 All non-hydrogen atoms
 with sigma for 1-2 distances of 0.002 and sigma for 1-3 distances of 0.002
4.a Secondary CH2 refined with riding coordinates:
 C7(H7A,H7B), C8(H8A,H8B)
4.b Aromatic/amide H refined with riding coordinates:
 C13(H13), C2(H2), C5(H5), C3(H3), C4(H4), C12(H12), C11(H11), C10(H10)
4.c Idealised Me refined as rotating group:
 C16(H16A,H16B,H16C), C17(H17A,H17B,H17C), C18(H18A,H18B,H18C)
;
_olex2_submission_special_instructions 'No special instructions were received'

loop_
_space_group_symop_operation_xyz
'x, y, z'
'-x, y+1/2, -z+1/2'
'-x, -y, -z'
'x, -y-1/2, z-1/2'

loop_
_atom_site_label
_atom_site_type_symbol
_atom_site_fract_x
_atom_site_fract_y
_atom_site_fract_z
_atom_site_U_iso_or_equiv
_atom_site_adp_type
_atom_site_occupancy
_atom_site_site_symmetry_order
_atom_site_calc_flag
_atom_site_refinement_flags_posn
_atom_site_refinement_flags_adp
_atom_site_refinement_flags_occupancy
_atom_site_disorder_assembly
_atom_site_disorder_group
Bi1 Bi 0.74157(2) 0.51514(2) 0.49914(2) 0.00852(5) Uani 1 1 d . U . . .
F1 F 0.8428(2) 0.8032(3) 0.5672(2) 0.0248(7) Uani 1 1 d . U . . .
F2 F 0.7701(2) 0.7133(3) 0.6839(2) 0.0215(6) Uani 1 1 d . U . . .
F3 F 0.6772(2) 0.8185(3) 0.5804(2) 0.0228(7) Uani 1 1 d . U . . .
N1 N 0.7203(2) 0.2316(4) 0.4658(2) 0.0074(7) Uani 1 1 d . U . . .
C13 C 0.9480(3) 0.4739(5) 0.6210(3) 0.0138(9) Uani 1 1 d . U . . .
H13 H 0.949574 0.576123 0.619104 0.017 Uiso 1 1 calc R . . . .
C14 C 0.8654(3) 0.4005(4) 0.5815(3) 0.0102(6) Uani 1 1 d . U . . .
C2 C 0.5639(3) 0.5062(5) 0.6504(3) 0.0111(8) Uani 1 1 d . U . . .
H2 H 0.591076 0.597195 0.668203 0.013 Uiso 1 1 calc R . . . .
C1 C 0.6066(3) 0.4317(4) 0.5787(3) 0.0087(6) Uani 1 1 d . U . . .
C6 C 0.5663(3) 0.2989(4) 0.5521(3) 0.0087(6) Uani 1 1 d . U . . .
C9 C 0.8637(3) 0.2499(5) 0.5832(3) 0.0093(8) Uani 1 1 d . U . . .
C19 C 0.7583(3) 0.7278(5) 0.5944(3) 0.0102(6) Uani 1 1 d . U . . .
C16 C 0.7180(3) 0.2733(5) 0.2984(3) 0.0150(9) Uani 1 1 d . U . . .
H16A H 0.643096 0.260377 0.292777 0.022 Uiso 1 1 calc GR . . . .
H16B H 0.749900 0.245072 0.241571 0.022 Uiso 1 1 calc GR . . . .
H16C H 0.733690 0.374574 0.311336 0.022 Uiso 1 1 calc GR . . . .
C5 C 0.4826(3) 0.2414(5) 0.5985(3) 0.0123(9) Uani 1 1 d . U . . .
H5 H 0.454839 0.150830 0.580541 0.015 Uiso 1 1 calc R . . . .
C3 C 0.4808(3) 0.4470(5) 0.6965(3) 0.0142(9) Uani 1 1 d . U . . .
H3 H 0.452428 0.497761 0.745837 0.017 Uiso 1 1 calc R . . . .
C4 C 0.4397(3) 0.3152(5) 0.6707(3) 0.0145(9) Uani 1 1 d . U . . .
H4 H 0.383061 0.275559 0.701749 0.017 Uiso 1 1 calc R . . . .
C12 C 1.0294(3) 0.3983(5) 0.6638(3) 0.0152(9) Uani 1 1 d . U . . .
H12 H 1.085226 0.449519 0.691536 0.018 Uiso 1 1 calc R . . . .
C7 C 0.6075(3) 0.2153(4) 0.4726(3) 0.0096(8) Uani 1 1 d . U . . .
H7A H 0.590446 0.112051 0.479686 0.012 Uiso 1 1 calc R . . . .
H7B H 0.573410 0.249899 0.415830 0.012 Uiso 1 1 calc R . . . .
C17 C 0.7306(3) 0.0212(5) 0.3569(3) 0.0140(9) Uani 1 1 d . U . . .
H17A H 0.753562 -0.039152 0.408069 0.021 Uiso 1 1 calc GR . . . .
H17B H 0.763429 -0.011728 0.301578 0.021 Uiso 1 1 calc GR . . . .
H17C H 0.655412 0.014128 0.349160 0.021 Uiso 1 1 calc GR . . . .
C15 C 0.7609(3) 0.1791(4) 0.3759(3) 0.0106(8) Uani 1 1 d . U . . .
C11 C 1.0284(3) 0.2488(5) 0.6659(3) 0.0171(9) Uani 1 1 d . U . . .
H11 H 1.083813 0.197372 0.694209 0.021 Uiso 1 1 calc R . . . .
C18 C 0.8782(3) 0.1919(5) 0.3790(3) 0.0160(10) Uani 1 1 d . U . . .
H18A H 0.897906 0.290770 0.394965 0.024 Uiso 1 1 calc GR . . . .
H18B H 0.905196 0.167716 0.319468 0.024 Uiso 1 1 calc GR . . . .
H18C H 0.907007 0.125381 0.424623 0.024 Uiso 1 1 calc GR . . . .
C10 C 0.9451(3) 0.1748(5) 0.6257(3) 0.0138(9) Uani 1 1 d . U . . .
H10 H 0.943683 0.072555 0.627328 0.017 Uiso 1 1 calc R . . . .
C8 C 0.7725(3) 0.1638(4) 0.5455(3) 0.0086(8) Uani 1 1 d . U . . .
H8A H 0.796846 0.066870 0.528083 0.010 Uiso 1 1 calc R . . . .
H8B H 0.721655 0.151428 0.593814 0.010 Uiso 1 1 calc R . . . .

loop_
_atom_site_aniso_label
_atom_site_aniso_U_11
_atom_site_aniso_U_22
_atom_site_aniso_U_33
_atom_site_aniso_U_23
_atom_site_aniso_U_13
_atom_site_aniso_U_12
Bi1 0.01001(8) 0.00609(8) 0.00940(8) 0.00154(8) -0.00098(5) -0.00116(6)
F1 0.0242(14) 0.0148(15) 0.035(2) 0.0004(13) 0.0025(13) -0.0094(11)
F2 0.0246(14) 0.0206(16) 0.0190(15) -0.0035(12) -0.0044(11) -0.0029(12)
F3 0.0259(14) 0.0131(14) 0.0290(19) -0.0015(12) -0.0060(12) 0.0058(11)
N1 0.0075(14) 0.0071(17) 0.0075(17) 0.0001(13) -0.0016(12) 0.0008(12)
C13 0.0101(17) 0.014(2) 0.018(2) -0.0003(18) 0.0019(15) -0.0043(14)
C14 0.0090(12) 0.0071(13) 0.0143(15) 0.0036(11) -0.0018(11) -0.0005(9)
C2 0.0092(17) 0.008(2) 0.016(2) -0.0016(16) -0.0034(14) 0.0034(15)
C1 0.0085(13) 0.0083(14) 0.0093(15) 0.0029(11) -0.0015(11) 0.0021(10)
C6 0.0085(13) 0.0083(14) 0.0093(15) 0.0029(11) -0.0015(11) 0.0021(10)
C9 0.0059(17) 0.0115(17) 0.011(2) -0.0001(16) 0.0016(14) -0.0007(13)
C19 0.0090(12) 0.0071(13) 0.0143(15) 0.0036(11) -0.0018(11) -0.0005(9)
C16 0.019(2) 0.018(2) 0.008(2) 0.0001(17) 0.0026(17) -0.0019(18)
C5 0.0089(19) 0.013(2) 0.014(2) 0.0035(16) -0.0019(16) -0.0019(15)
C3 0.0098(19) 0.018(2) 0.015(2) -0.0002(17) 0.0020(16) 0.0081(15)
C4 0.010(2) 0.019(2) 0.015(2) 0.0068(17) 0.0001(16) 0.0015(15)
C12 0.0058(18) 0.026(2) 0.014(3) -0.0036(18) -0.0003(16) -0.0034(16)
C7 0.0096(17) 0.007(2) 0.013(2) 0.0004(16) -0.0002(15) 0.0012(14)
C17 0.021(2) 0.0107(19) 0.010(2) -0.0039(17) 0.0009(17) 0.0007(17)
C15 0.0162(19) 0.0067(19) 0.009(2) -0.0013(15) 0.0046(15) 0.0001(15)
C11 0.0100(19) 0.026(2) 0.016(3) -0.0015(19) 0.0001(16) 0.0067(16)
C18 0.0154(19) 0.019(3) 0.014(3) -0.0021(19) 0.0050(17) 0.0007(17)
C10 0.0130(19) 0.017(2) 0.012(2) 0.0001(17) 0.0001(16) 0.0051(15)
C8 0.0115(18) 0.0059(19) 0.008(2) 0.0020(16) 0.0012(14) 0.0001(14)

loop_
_atom_type_symbol
_atom_type_description
_atom_type_scat_dispersion_real
_atom_type_scat_dispersion_imag
_atom_type_scat_source
C C 0.0033 0.0016 'International Tables Vol C Tables 4.2.6.8 and 6.1.1.4'
H H 0.0000 0.0000 'International Tables Vol C Tables 4.2.6.8 and 6.1.1.4'
Bi Bi -4.1077 10.2566 'International Tables Vol C Tables 4.2.6.8 and 6.1.1.4'
F F 0.0171 0.0103 'International Tables Vol C Tables 4.2.6.8 and 6.1.1.4'
N N 0.0061 0.0033 'International Tables Vol C Tables 4.2.6.8 and 6.1.1.4'

loop_
_geom_angle_atom_site_label_1
_geom_angle_atom_site_label_2
_geom_angle_atom_site_label_3
_geom_angle
_geom_angle_site_symmetry_1
_geom_angle_site_symmetry_3
_geom_angle_publ_flag
C14 Bi1 N1 72.84(13) . . ?
C14 Bi1 C1 96.17(15) . . ?
C14 Bi1 C19 91.15(15) . . ?
C1 Bi1 N1 71.56(13) . . ?
C1 Bi1 C19 92.10(15) . . ?
C19 Bi1 N1 155.19(13) . . ?
C7 N1 Bi1 100.7(2) . . ?
C7 N1 C15 113.1(3) . . ?
C7 N1 C8 109.6(3) . . ?
C15 N1 Bi1 115.9(2) . . ?
C8 N1 Bi1 103.2(2) . . ?
C8 N1 C15 113.3(3) . . ?
C14 C13 H13 119.8 . . ?
C14 C13 C12 120.4(4) . . ?
C12 C13 H13 119.8 . . ?
C13 C14 Bi1 121.7(3) . . ?
C13 C14 C9 119.8(4) . . ?
C9 C14 Bi1 118.0(3) . . ?
C1 C2 H2 120.0 . . ?
C1 C2 C3 120.0(4) . . ?
C3 C2 H2 120.0 . . ?
C2 C1 Bi1 123.5(3) . . ?
C2 C1 C6 120.1(4) . . ?
C6 C1 Bi1 116.5(3) . . ?
C1 C6 C5 119.3(4) . . ?
C1 C6 C7 122.3(4) . . ?
C5 C6 C7 118.4(4) . . ?
C14 C9 C8 122.1(4) . . ?
C10 C9 C14 119.6(4) . . ?
C10 C9 C8 118.2(4) . . ?
F1 C19 Bi1 107.8(3) . . ?
F2 C19 Bi1 119.8(3) . . ?
F2 C19 F1 105.7(3) . . ?
F2 C19 F3 106.4(3) . . ?
F3 C19 Bi1 111.0(3) . . ?
F3 C19 F1 105.1(3) . . ?
H16A C16 H16B 109.5 . . ?
H16A C16 H16C 109.5 . . ?
H16B C16 H16C 109.5 . . ?
C15 C16 H16A 109.5 . . ?
C15 C16 H16B 109.5 . . ?
C15 C16 H16C 109.5 . . ?
C6 C5 H5 119.5 . . ?
C4 C5 C6 121.0(4) . . ?
C4 C5 H5 119.5 . . ?
C2 C3 H3 119.7 . . ?
C4 C3 C2 120.6(4) . . ?
C4 C3 H3 119.7 . . ?
C5 C4 H4 120.5 . . ?
C3 C4 C5 119.1(4) . . ?
C3 C4 H4 120.5 . . ?
C13 C12 H12 119.9 . . ?
C11 C12 C13 120.2(4) . . ?
C11 C12 H12 119.9 . . ?
N1 C7 C6 111.7(3) . . ?
N1 C7 H7A 109.3 . . ?
N1 C7 H7B 109.3 . . ?
C6 C7 H7A 109.3 . . ?
C6 C7 H7B 109.3 . . ?
H7A C7 H7B 107.9 . . ?
H17A C17 H17B 109.5 . . ?
H17A C17 H17C 109.5 . . ?
H17B C17 H17C 109.5 . . ?
C15 C17 H17A 109.5 . . ?
C15 C17 H17B 109.5 . . ?
C15 C17 H17C 109.5 . . ?
N1 C15 C16 109.9(3) . . ?
N1 C15 C17 111.7(3) . . ?
N1 C15 C18 108.4(4) . . ?
C16 C15 C17 108.8(4) . . ?
C18 C15 C16 108.7(4) . . ?
C18 C15 C17 109.2(3) . . ?
C12 C11 H11 120.4 . . ?
C12 C11 C10 119.3(4) . . ?
C10 C11 H11 120.4 . . ?
C15 C18 H18A 109.5 . . ?
C15 C18 H18B 109.5 . . ?
C15 C18 H18C 109.5 . . ?
H18A C18 H18B 109.5 . . ?
H18A C18 H18C 109.5 . . ?
H18B C18 H18C 109.5 . . ?
C9 C10 H10 119.7 . . ?
C11 C10 C9 120.7(4) . . ?
C11 C10 H10 119.7 . . ?
N1 C8 C9 113.7(3) . . ?
N1 C8 H8A 108.8 . . ?
N1 C8 H8B 108.8 . . ?
C9 C8 H8A 108.8 . . ?
C9 C8 H8B 108.8 . . ?
H8A C8 H8B 107.7 . . ?

loop_
_geom_bond_atom_site_label_1
_geom_bond_atom_site_label_2
_geom_bond_distance
_geom_bond_site_symmetry_2
_geom_bond_publ_flag
Bi1 N1 2.691(4) . ?
Bi1 C14 2.256(4) . ?
Bi1 C1 2.268(4) . ?
Bi1 C19 2.430(4) . ?
F1 C19 1.369(5) . ?
F2 C19 1.332(5) . ?
F3 C19 1.359(5) . ?
N1 C7 1.476(5) . ?
N1 C15 1.521(5) . ?
N1 C8 1.481(5) . ?
C13 H13 0.9500 . ?
C13 C14 1.384(6) . ?
C13 C12 1.404(6) . ?
C14 C9 1.398(6) . ?
C2 H2 0.9500 . ?
C2 C1 1.392(6) . ?
C2 C3 1.400(6) . ?
C1 C6 1.392(6) . ?
C6 C5 1.403(6) . ?
C6 C7 1.515(6) . ?
C9 C10 1.399(6) . ?
C9 C8 1.521(6) . ?
C16 H16A 0.9800 . ?
C16 H16B 0.9800 . ?
C16 H16C 0.9800 . ?
C16 C15 1.532(6) . ?
C5 H5 0.9500 . ?
C5 C4 1.394(6) . ?
C3 H3 0.9500 . ?
C3 C4 1.384(6) . ?
C4 H4 0.9500 . ?
C12 H12 0.9500 . ?
C12 C11 1.388(7) . ?
C7 H7A 0.9900 . ?
C7 H7B 0.9900 . ?
C17 H17A 0.9800 . ?
C17 H17B 0.9800 . ?
C17 H17C 0.9800 . ?
C17 C15 1.542(6) . ?
C15 C18 1.524(6) . ?
C11 H11 0.9500 . ?
C11 C10 1.399(6) . ?
C18 H18A 0.9800 . ?
C18 H18B 0.9800 . ?
C18 H18C 0.9800 . ?
C10 H10 0.9500 . ?
C8 H8A 0.9900 . ?
C8 H8B 0.9900 . ?
